data_7720846
loop_
_publ_author_name
'Kumar, Hemant'
'Kelley, Steven P.'
'Batra, Tanya'
'Nagendran, Selvarajan'
'Walensky, Justin R.'

_publ_section_title
;
 Aluminum dihydride from E(IV) precursors (E = Si, Ge) and its
 bond-activation reactivities.
;
_journal_issue 16
_journal_name_full 'Dalton transactions (Cambridge, England : 2003)'
_journal_page_first 6453
_journal_page_last 6461
_journal_paper_doi 10.1039/d6dt00474a
_journal_volume 55
_journal_year 2026
_chemical_formula_moiety 'C30 H47 Al N4'
_chemical_formula_sum 'C30 H47 Al N4'
_chemical_formula_weight 490.69
_space_group_crystal_system monoclinic
_space_group_IT_number 14
_space_group_name_Hall '-P 2yn'
_space_group_name_H-M_alt 'P 1 21/n 1'
_atom_sites_solution_hydrogens calc
_atom_sites_solution_primary dual
_atom_sites_solution_secondary difmap
_audit_creation_date 2025-09-10
_audit_creation_method
;
Olex2 1.2
(compiled 2018.05.29 svn.r3508 for OlexSys, GUI svn.r5506)
;
_audit_update_record
;
2026-02-19 deposited with the CCDC.	2026-04-02 downloaded from the CCDC.
;
_cell_angle_alpha 90
_cell_angle_beta 95.965(2)
_cell_angle_gamma 90
_cell_formula_units_Z 4
_cell_length_a 10.6065(5)
_cell_length_b 19.8478(10)
_cell_length_c 14.3414(7)
_cell_measurement_reflns_used 9065
_cell_measurement_temperature 173.0
_cell_measurement_theta_max 28.15
_cell_measurement_theta_min 2.19
_cell_volume 3002.7(3)
_computing_cell_refinement 'Bruker Apex4 V.2022.1-1/SAINT V8.40B'
_computing_data_collection 'Bruker Apex4 V.2022.1-1'
_computing_data_reduction 'Bruker Apex4 V.2022.1-1/SAINT V8.40B'
_computing_molecular_graphics 'Olex2 (Dolomanov et al., 2009)'
_computing_publication_material 'Olex2 (Dolomanov et al., 2009)'
_computing_structure_refinement 'ShelXL (Sheldrick, 2015)'
_computing_structure_solution 'olex2.solve 1.5 (Bourhis et al., 2015)'
_diffrn_ambient_temperature 173.0
_diffrn_measured_fraction_theta_full 0.999
_diffrn_measured_fraction_theta_max 0.998
_diffrn_measurement_device_type 'Bruker Photon II CMOS area detector'
_diffrn_measurement_method 'shutterless omega and phi scans'
_diffrn_radiation_monochromator 'mirror optics'
_diffrn_radiation_type MoK\a
_diffrn_radiation_wavelength 0.71073
_diffrn_reflns_av_R_equivalents 0.0800
_diffrn_reflns_av_unetI/netI 0.0413
_diffrn_reflns_Laue_measured_fraction_full 0.999
_diffrn_reflns_Laue_measured_fraction_max 0.998
_diffrn_reflns_limit_h_max 13
_diffrn_reflns_limit_h_min -14
_diffrn_reflns_limit_k_max 26
_diffrn_reflns_limit_k_min -26
_diffrn_reflns_limit_l_max 19
_diffrn_reflns_limit_l_min -18
_diffrn_reflns_number 102444
_diffrn_reflns_point_group_measured_fraction_full 0.999
_diffrn_reflns_point_group_measured_fraction_max 0.998
_diffrn_reflns_theta_full 25.242
_diffrn_reflns_theta_max 28.258
_diffrn_reflns_theta_min 2.500
_diffrn_source 'Incoatec IMuS microfocus Mo tube'
_exptl_absorpt_coefficient_mu 0.091
_exptl_absorpt_correction_T_max 0.7433
_exptl_absorpt_correction_T_min 0.7127
_exptl_absorpt_correction_type multi-scan
_exptl_absorpt_process_details
;
SADABS-2016/2 (Bruker,2016/2) was used for absorption correction.
wR2(int) was 0.1695 before and 0.0814 after correction.
The Ratio of minimum to maximum transmission is 0.9588.
The \l/2 correction factor is Not present.
;
_exptl_crystal_colour 'clear yellow'
_exptl_crystal_colour_lustre clear
_exptl_crystal_colour_primary yellow
_exptl_crystal_density_diffrn 1.085
_exptl_crystal_description block
_exptl_crystal_F_000 1072
_exptl_crystal_size_max 0.12
_exptl_crystal_size_mid 0.1
_exptl_crystal_size_min 0.03
_refine_diff_density_max 0.292
_refine_diff_density_min -0.300
_refine_diff_density_rms 0.049
_refine_ls_extinction_method none
_refine_ls_goodness_of_fit_ref 1.099
_refine_ls_hydrogen_treatment refxyz
_refine_ls_matrix_type full
_refine_ls_number_parameters 457
_refine_ls_number_reflns 7421
_refine_ls_number_restraints 0
_refine_ls_restrained_S_all 1.099
_refine_ls_R_factor_all 0.0975
_refine_ls_R_factor_gt 0.0521
_refine_ls_shift/su_max 0.000
_refine_ls_shift/su_mean 0.000
_refine_ls_structure_factor_coef Fsqd
_refine_ls_weighting_details 'w=1/[\s^2^(Fo^2^)+(0.0465P)^2^+1.5166P] where P=(Fo^2^+2Fc^2^)/3'
_refine_ls_weighting_scheme calc
_refine_ls_wR_factor_gt 0.1110
_refine_ls_wR_factor_ref 0.1364
_reflns_Friedel_coverage 0.000
_reflns_number_gt 5111
_reflns_number_total 7421
_reflns_threshold_expression 'I > 2\s(I)'
_cod_data_source_file d6dt00474a2.cif
_cod_data_source_block 3
_cod_depositor_comments 'Adding full bibliography for 7720842--7720848.cif.'
_cod_database_code 7720846
_shelx_shelxl_version_number 2019/3
_shelx_space_group_comment
;
The symmetry employed for this shelxl refinement is uniquely defined
by the following loop, which should always be used as a source of
symmetry information in preference to the above space-group names.
They are only intended as comments.
;
_shelx_estimated_absorpt_t_max 0.997
_shelx_estimated_absorpt_t_min 0.989
_olex2_refinement_description
;
1. Fixed Uiso
 At 1.2 times of:
  All C(H) groups, All C(H,H) groups
 At 1.5 times of:
  All C(H,H,H) groups
;
_olex2_submission_special_instructions 'No special instructions were received'

loop_
_space_group_symop_operation_xyz
'x, y, z'
'-x+1/2, y+1/2, -z+1/2'
'-x, -y, -z'
'x-1/2, -y-1/2, z-1/2'

loop_
_atom_site_label
_atom_site_type_symbol
_atom_site_fract_x
_atom_site_fract_y
_atom_site_fract_z
_atom_site_U_iso_or_equiv
_atom_site_adp_type
_atom_site_occupancy
_atom_site_site_symmetry_order
_atom_site_calc_flag
_atom_site_refinement_flags_posn
_atom_site_refinement_flags_adp
_atom_site_refinement_flags_occupancy
_atom_site_disorder_assembly
_atom_site_disorder_group
Al1 Al 0.30587(5) 0.29614(3) 0.34426(3) 0.02682(14) Uani 1 1 d . . . . .
N1 N 0.35055(13) 0.27730(7) 0.46859(9) 0.0266(3) Uani 1 1 d . . . . .
N2 N 0.26905(14) 0.38277(7) 0.37210(10) 0.0299(3) Uani 1 1 d . . . . .
N3 N 0.41446(14) 0.27499(8) 0.25443(10) 0.0295(3) Uani 1 1 d . . . . .
N4 N 0.18658(13) 0.24398(8) 0.27033(10) 0.0298(3) Uani 1 1 d . . . . .
C1 C 0.31485(16) 0.33148(9) 0.52282(12) 0.0274(4) Uani 1 1 d . . . . .
C2 C 0.30211(16) 0.39542(9) 0.46786(12) 0.0292(4) Uani 1 1 d . . . . .
C3 C 0.33161(18) 0.45698(10) 0.50536(13) 0.0352(4) Uani 1 1 d . . . . .
H3 H 0.3287(19) 0.4949(11) 0.4614(15) 0.042 Uiso 1 1 d R . . . .
C4 C 0.3770(2) 0.47064(11) 0.60383(15) 0.0427(5) Uani 1 1 d . . . . .
H4 H 0.422(2) 0.5116(12) 0.6136(15) 0.051 Uiso 1 1 d R . . . .
C5 C 0.3177(3) 0.44290(11) 0.67429(15) 0.0560(6) Uani 1 1 d . . . . .
H5 H 0.355(2) 0.4558(13) 0.7359(19) 0.067 Uiso 1 1 d R . . . .
C6 C 0.2424(2) 0.38500(12) 0.66697(15) 0.0441(5) Uani 1 1 d . . . . .
H6A H 0.159(2) 0.4063(12) 0.6272(16) 0.053 Uiso 1 1 d R . . . .
H6B H 0.202(2) 0.3702(12) 0.7258(16) 0.053 Uiso 1 1 d R . . . .
C7 C 0.28652(17) 0.32713(10) 0.61285(12) 0.0311(4) Uani 1 1 d . . . . .
H7 H 0.2932(19) 0.2833(11) 0.6451(14) 0.037 Uiso 1 1 d R . . . .
C8 C 0.24025(18) 0.44000(10) 0.30949(13) 0.0331(4) Uani 1 1 d . . . . .
H8A H 0.2306(19) 0.4214(10) 0.2426(15) 0.040 Uiso 1 1 d R . . . .
H8B H 0.315(2) 0.4727(11) 0.3136(14) 0.040 Uiso 1 1 d R . . . .
C9 C 0.11858(18) 0.47858(10) 0.32284(13) 0.0347(4) Uani 1 1 d . . . . .
H9 H 0.1271(19) 0.4991(11) 0.3873(15) 0.042 Uiso 1 1 d R . . . .
C10 C 0.1018(2) 0.53522(12) 0.25122(17) 0.0490(5) Uani 1 1 d . . . . .
H10A H 0.179(3) 0.5663(14) 0.2583(19) 0.073 Uiso 1 1 d R . . . .
H10B H 0.022(3) 0.5638(14) 0.2575(18) 0.073 Uiso 1 1 d R . . . .
H10C H 0.095(2) 0.5145(14) 0.186(2) 0.073 Uiso 1 1 d R . . . .
C11 C 0.37272(18) 0.21285(9) 0.51626(13) 0.0304(4) Uani 1 1 d . . . . .
H11A H 0.289(2) 0.1926(10) 0.5331(13) 0.036 Uiso 1 1 d R . . . .
H11B H 0.4236(19) 0.2194(10) 0.5797(14) 0.036 Uiso 1 1 d R . . . .
C12 C 0.44362(19) 0.16254(9) 0.46037(13) 0.0348(4) Uani 1 1 d . . . . .
H12 H 0.401(2) 0.1605(10) 0.3948(15) 0.042 Uiso 1 1 d R . . . .
C13 C 0.5810(2) 0.18349(14) 0.45643(19) 0.0518(6) Uani 1 1 d . . . . .
H13A H 0.588(3) 0.2315(16) 0.4349(19) 0.078 Uiso 1 1 d R . . . .
H13B H 0.623(3) 0.1515(15) 0.412(2) 0.078 Uiso 1 1 d R . . . .
H13C H 0.627(3) 0.1807(14) 0.521(2) 0.078 Uiso 1 1 d R . . . .
C14 C 0.36681(16) 0.23046(9) 0.18882(11) 0.0275(4) Uani 1 1 d . . . . .
C15 C 0.23115(16) 0.21496(8) 0.19549(12) 0.0283(4) Uani 1 1 d . . . . .
C16 C 0.15530(19) 0.17606(10) 0.12931(14) 0.0369(4) Uani 1 1 d . . . . .
H16 H 0.069(2) 0.1758(11) 0.1382(15) 0.044 Uiso 1 1 d R . . . .
C17 C 0.1835(2) 0.14050(10) 0.05122(15) 0.0424(5) Uani 1 1 d . . . . .
H17 H 0.110(2) 0.1202(12) 0.0184(16) 0.051 Uiso 1 1 d R . . . .
C18 C 0.2979(2) 0.12983(11) 0.01563(14) 0.0441(5) Uani 1 1 d . . . . .
H18 H 0.298(2) 0.1019(12) -0.0387(16) 0.053 Uiso 1 1 d R . . . .
C19 C 0.4136(2) 0.15641(10) 0.05115(14) 0.0409(5) Uani 1 1 d . . . . .
H19 H 0.488(2) 0.1439(11) 0.0203(16) 0.049 Uiso 1 1 d R . . . .
C20 C 0.44206(19) 0.20087(9) 0.12511(13) 0.0336(4) Uani 1 1 d . . . . .
H20 H 0.530(2) 0.2135(10) 0.1351(14) 0.040 Uiso 1 1 d R . . . .
C21 C 0.05518(18) 0.23576(11) 0.29327(15) 0.0389(4) Uani 1 1 d . . . . .
H21A H 0.002(2) 0.2171(11) 0.2412(16) 0.047 Uiso 1 1 d R . . . .
H21B H 0.018(2) 0.2828(12) 0.3038(15) 0.047 Uiso 1 1 d R . . . .
C22 C 0.04428(19) 0.19573(13) 0.38192(15) 0.0456(5) Uani 1 1 d . . . . .
H22 H 0.096(2) 0.2211(12) 0.4355(16) 0.055 Uiso 1 1 d R . . . .
C23 C 0.0936(3) 0.12500(15) 0.3751(3) 0.0683(8) Uani 1 1 d . . . . .
H23A H 0.040(3) 0.1010(17) 0.322(2) 0.102 Uiso 1 1 d R . . . .
H23B H 0.086(3) 0.0999(18) 0.432(2) 0.102 Uiso 1 1 d R . . . .
H23C H 0.187(3) 0.1240(17) 0.360(2) 0.102 Uiso 1 1 d R . . . .
C24 C 0.0040(2) 0.43265(13) 0.31497(19) 0.0504(6) Uani 1 1 d . . . . .
H24A H -0.007(3) 0.4097(14) 0.254(2) 0.076 Uiso 1 1 d R . . . .
H24B H -0.074(3) 0.4595(14) 0.3248(19) 0.076 Uiso 1 1 d R . . . .
H24C H 0.014(3) 0.3945(15) 0.3626(19) 0.076 Uiso 1 1 d R . . . .
C25 C 0.4367(3) 0.09244(11) 0.50296(17) 0.0503(6) Uani 1 1 d . . . . .
H25A H 0.475(3) 0.0936(14) 0.573(2) 0.076 Uiso 1 1 d R . . . .
H25B H 0.492(3) 0.0594(14) 0.4711(19) 0.076 Uiso 1 1 d R . . . .
H25C H 0.346(3) 0.0740(14) 0.4987(19) 0.076 Uiso 1 1 d R . . . .
C26 C 0.54623(18) 0.29891(12) 0.25872(13) 0.0374(4) Uani 1 1 d . . . . .
H26A H 0.606(2) 0.2594(11) 0.2617(14) 0.045 Uiso 1 1 d R . . . .
H26B H 0.564(2) 0.3233(11) 0.3183(16) 0.045 Uiso 1 1 d R . . . .
C27 C 0.57845(19) 0.34640(11) 0.18050(15) 0.0421(5) Uani 1 1 d . . . . .
H27 H 0.577(2) 0.3190(11) 0.1209(16) 0.050 Uiso 1 1 d R . . . .
C28 C 0.4840(3) 0.40337(13) 0.1633(2) 0.0567(6) Uani 1 1 d . . . . .
H28A H 0.397(3) 0.3864(16) 0.138(2) 0.085 Uiso 1 1 d R . . . .
H28B H 0.509(3) 0.4337(15) 0.112(2) 0.085 Uiso 1 1 d R . . . .
H28C H 0.483(3) 0.4311(15) 0.224(2) 0.085 Uiso 1 1 d R . . . .
C29 C -0.0942(2) 0.19521(18) 0.40260(19) 0.0623(7) Uani 1 1 d . . . . .
H29A H -0.129(3) 0.2450(17) 0.401(2) 0.093 Uiso 1 1 d R . . . .
H29B H -0.105(3) 0.1725(16) 0.464(2) 0.093 Uiso 1 1 d R . . . .
H29C H -0.144(3) 0.1698(16) 0.352(2) 0.093 Uiso 1 1 d R . . . .
C30 C 0.7124(2) 0.37322(15) 0.2075(2) 0.0585(7) Uani 1 1 d . . . . .
H30A H 0.713(3) 0.4007(16) 0.268(2) 0.088 Uiso 1 1 d R . . . .
H30B H 0.737(3) 0.4038(16) 0.157(2) 0.088 Uiso 1 1 d R . . . .
H30C H 0.779(3) 0.3332(16) 0.217(2) 0.088 Uiso 1 1 d R . . . .

loop_
_atom_site_aniso_label
_atom_site_aniso_U_11
_atom_site_aniso_U_22
_atom_site_aniso_U_33
_atom_site_aniso_U_23
_atom_site_aniso_U_13
_atom_site_aniso_U_12
Al1 0.0246(3) 0.0315(3) 0.0243(3) -0.0015(2) 0.00221(19) -0.0005(2)
N1 0.0263(7) 0.0272(7) 0.0260(7) -0.0001(6) 0.0013(6) 0.0027(6)
N2 0.0323(8) 0.0321(8) 0.0249(7) 0.0013(6) 0.0013(6) 0.0026(6)
N3 0.0263(7) 0.0352(8) 0.0271(7) -0.0036(6) 0.0038(6) -0.0039(6)
N4 0.0238(7) 0.0354(8) 0.0299(7) -0.0010(6) 0.0016(6) -0.0012(6)
C1 0.0243(8) 0.0304(9) 0.0272(8) -0.0023(7) 0.0006(7) 0.0004(7)
C2 0.0267(9) 0.0317(9) 0.0291(9) 0.0006(7) 0.0021(7) 0.0011(7)
C3 0.0365(10) 0.0327(10) 0.0354(10) -0.0004(8) -0.0004(8) -0.0004(8)
C4 0.0441(12) 0.0377(11) 0.0452(12) -0.0110(9) -0.0005(9) -0.0063(9)
C5 0.096(2) 0.0403(12) 0.0309(11) -0.0110(9) 0.0009(12) 0.0048(12)
C6 0.0444(12) 0.0543(13) 0.0351(11) -0.0115(10) 0.0107(9) -0.0022(10)
C7 0.0288(9) 0.0349(10) 0.0295(9) -0.0001(7) 0.0030(7) 0.0010(7)
C8 0.0357(10) 0.0345(10) 0.0295(9) 0.0046(8) 0.0060(8) 0.0017(8)
C9 0.0368(10) 0.0377(10) 0.0292(9) 0.0031(8) 0.0012(8) 0.0051(8)
C10 0.0552(14) 0.0422(12) 0.0487(13) 0.0116(10) 0.0016(11) 0.0106(11)
C11 0.0315(9) 0.0305(9) 0.0288(9) 0.0013(7) 0.0021(7) 0.0023(7)
C12 0.0420(11) 0.0303(10) 0.0319(9) -0.0013(8) 0.0033(8) 0.0059(8)
C13 0.0400(12) 0.0560(14) 0.0606(15) -0.0031(12) 0.0107(11) 0.0120(11)
C14 0.0303(9) 0.0274(8) 0.0246(8) 0.0024(7) 0.0014(7) -0.0008(7)
C15 0.0282(9) 0.0268(9) 0.0288(8) 0.0024(7) -0.0027(7) 0.0013(7)
C16 0.0315(10) 0.0335(10) 0.0439(11) -0.0053(8) -0.0049(8) 0.0003(8)
C17 0.0472(12) 0.0355(11) 0.0414(11) -0.0085(9) -0.0106(9) -0.0021(9)
C18 0.0617(14) 0.0375(11) 0.0327(10) -0.0088(9) 0.0033(9) -0.0040(10)
C19 0.0515(13) 0.0371(11) 0.0357(10) -0.0050(8) 0.0124(9) -0.0020(9)
C20 0.0352(10) 0.0328(10) 0.0333(9) -0.0014(8) 0.0060(8) -0.0019(8)
C21 0.0237(9) 0.0477(12) 0.0452(11) -0.0023(9) 0.0026(8) -0.0008(8)
C22 0.0305(10) 0.0698(15) 0.0370(11) -0.0051(10) 0.0054(8) -0.0110(10)
C23 0.0511(15) 0.0632(17) 0.093(2) 0.0305(16) 0.0187(15) -0.0039(13)
C24 0.0368(12) 0.0541(14) 0.0608(15) 0.0071(12) 0.0068(11) 0.0024(10)
C25 0.0731(17) 0.0338(11) 0.0443(12) 0.0009(9) 0.0068(12) 0.0106(11)
C26 0.0284(10) 0.0535(12) 0.0313(9) -0.0110(9) 0.0074(8) -0.0095(9)
C27 0.0392(11) 0.0457(12) 0.0440(11) -0.0128(9) 0.0174(9) -0.0127(9)
C28 0.0603(16) 0.0530(14) 0.0609(15) 0.0022(12) 0.0264(13) -0.0063(12)
C29 0.0378(13) 0.102(2) 0.0490(14) -0.0153(15) 0.0150(11) -0.0171(14)
C30 0.0480(14) 0.0632(16) 0.0685(16) -0.0248(13) 0.0263(12) -0.0249(12)

loop_
_atom_type_symbol
_atom_type_description
_atom_type_scat_dispersion_real
_atom_type_scat_dispersion_imag
_atom_type_scat_source
C C 0.0033 0.0016 'International Tables Vol C Tables 4.2.6.8 and 6.1.1.4'
H H 0.0000 0.0000 'International Tables Vol C Tables 4.2.6.8 and 6.1.1.4'
Al Al 0.0645 0.0514 'International Tables Vol C Tables 4.2.6.8 and 6.1.1.4'
N N 0.0061 0.0033 'International Tables Vol C Tables 4.2.6.8 and 6.1.1.4'

loop_
_geom_angle_atom_site_label_1
_geom_angle_atom_site_label_2
_geom_angle_atom_site_label_3
_geom_angle
_geom_angle_site_symmetry_1
_geom_angle_site_symmetry_3
_geom_angle_publ_flag
N1 Al1 N3 120.67(7) . . ?
N1 Al1 N4 121.85(7) . . ?
N2 Al1 N1 91.09(6) . . ?
N2 Al1 N3 121.85(7) . . ?
N2 Al1 N4 119.92(7) . . ?
N3 Al1 N4 85.06(6) . . ?
C1 N1 Al1 108.98(11) . . ?
C1 N1 C11 116.91(14) . . ?
C11 N1 Al1 130.33(11) . . ?
C2 N2 Al1 110.28(11) . . ?
C2 N2 C8 118.51(15) . . ?
C8 N2 Al1 129.57(12) . . ?
C14 N3 Al1 114.57(12) . . ?
C14 N3 C26 121.71(15) . . ?
C26 N3 Al1 123.45(12) . . ?
C15 N4 Al1 114.50(12) . . ?
C15 N4 C21 123.30(15) . . ?
C21 N4 Al1 122.20(12) . . ?
N1 C1 C2 111.96(14) . . ?
C7 C1 N1 125.28(16) . . ?
C7 C1 C2 122.63(16) . . ?
N2 C2 C1 111.36(15) . . ?
C3 C2 N2 124.88(16) . . ?
C3 C2 C1 123.45(16) . . ?
C2 C3 H3 116.5(12) . . ?
C2 C3 C4 125.85(18) . . ?
C4 C3 H3 117.5(12) . . ?
C3 C4 H4 114.3(14) . . ?
C5 C4 C3 120.6(2) . . ?
C5 C4 H4 120.1(14) . . ?
C4 C5 H5 113.2(16) . . ?
C4 C5 C6 125.6(2) . . ?
C6 C5 H5 117.7(16) . . ?
C5 C6 H6A 98.4(12) . . ?
C5 C6 H6B 117.1(13) . . ?
C5 C6 C7 117.77(19) . . ?
H6A C6 H6B 99.2(17) . . ?
C7 C6 H6A 108.0(12) . . ?
C7 C6 H6B 112.8(13) . . ?
C1 C7 C6 123.99(18) . . ?
C1 C7 H7 119.3(12) . . ?
C6 C7 H7 116.7(12) . . ?
N2 C8 H8A 106.9(11) . . ?
N2 C8 H8B 110.3(12) . . ?
N2 C8 C9 115.95(15) . . ?
H8A C8 H8B 106.5(16) . . ?
C9 C8 H8A 107.1(11) . . ?
C9 C8 H8B 109.6(12) . . ?
C8 C9 H9 108.7(12) . . ?
C10 C9 C8 109.04(17) . . ?
C10 C9 H9 108.3(12) . . ?
C24 C9 C8 111.74(17) . . ?
C24 C9 H9 107.9(12) . . ?
C24 C9 C10 111.00(18) . . ?
C9 C10 H10A 110.1(15) . . ?
C9 C10 H10B 112.9(15) . . ?
C9 C10 H10C 108.4(15) . . ?
H10A C10 H10B 108(2) . . ?
H10A C10 H10C 108(2) . . ?
H10B C10 H10C 109(2) . . ?
N1 C11 H11A 110.8(11) . . ?
N1 C11 H11B 110.6(11) . . ?
N1 C11 C12 113.08(15) . . ?
H11A C11 H11B 103.3(15) . . ?
C12 C11 H11A 110.6(11) . . ?
C12 C11 H11B 108.0(11) . . ?
C11 C12 H12 108.5(12) . . ?
C13 C12 C11 111.50(17) . . ?
C13 C12 H12 108.7(12) . . ?
C13 C12 C25 110.52(19) . . ?
C25 C12 C11 109.86(17) . . ?
C25 C12 H12 107.6(12) . . ?
C12 C13 H13A 112.0(16) . . ?
C12 C13 H13B 109.2(16) . . ?
C12 C13 H13C 108.8(16) . . ?
H13A C13 H13B 110(2) . . ?
H13A C13 H13C 107(2) . . ?
H13B C13 H13C 110(2) . . ?
N3 C14 C15 112.70(15) . . ?
N3 C14 C20 122.06(16) . . ?
C20 C14 C15 125.18(16) . . ?
N4 C15 C14 112.70(15) . . ?
N4 C15 C16 123.25(17) . . ?
C16 C15 C14 124.03(16) . . ?
C15 C16 H16 114.1(13) . . ?
C17 C16 C15 132.0(2) . . ?
C17 C16 H16 113.8(13) . . ?
C16 C17 H17 112.5(14) . . ?
C18 C17 C16 130.5(2) . . ?
C18 C17 H17 117.0(14) . . ?
C17 C18 H18 117.9(14) . . ?
C17 C18 C19 125.83(19) . . ?
C19 C18 H18 116.3(14) . . ?
C18 C19 H19 117.7(13) . . ?
C18 C19 C20 129.6(2) . . ?
C20 C19 H19 112.6(13) . . ?
C14 C20 H20 113.8(12) . . ?
C19 C20 C14 132.09(19) . . ?
C19 C20 H20 114.1(12) . . ?
N4 C21 H21A 111.0(13) . . ?
N4 C21 H21B 108.6(12) . . ?
N4 C21 C22 113.71(16) . . ?
H21A C21 H21B 105.1(18) . . ?
C22 C21 H21A 111.2(13) . . ?
C22 C21 H21B 106.7(12) . . ?
C21 C22 H22 106.9(13) . . ?
C21 C22 C29 109.0(2) . . ?
C23 C22 C21 112.2(2) . . ?
C23 C22 H22 110.2(13) . . ?
C23 C22 C29 110.7(2) . . ?
C29 C22 H22 107.7(13) . . ?
C22 C23 H23A 108.1(19) . . ?
C22 C23 H23B 112(2) . . ?
C22 C23 H23C 112.2(19) . . ?
H23A C23 H23B 108(3) . . ?
H23A C23 H23C 108(3) . . ?
H23B C23 H23C 109(3) . . ?
C9 C24 H24A 111.4(16) . . ?
C9 C24 H24B 109.5(16) . . ?
C9 C24 H24C 111.6(16) . . ?
H24A C24 H24B 110(2) . . ?
H24A C24 H24C 104(2) . . ?
H24B C24 H24C 109(2) . . ?
C12 C25 H25A 109.5(15) . . ?
C12 C25 H25B 110.8(16) . . ?
C12 C25 H25C 112.7(16) . . ?
H25A C25 H25B 105(2) . . ?
H25A C25 H25C 110(2) . . ?
H25B C25 H25C 109(2) . . ?
N3 C26 H26A 110.0(12) . . ?
N3 C26 H26B 107.0(13) . . ?
N3 C26 C27 116.84(17) . . ?
H26A C26 H26B 106.3(17) . . ?
C27 C26 H26A 108.9(12) . . ?
C27 C26 H26B 107.2(13) . . ?
C26 C27 H27 107.7(13) . . ?
C28 C27 C26 112.64(17) . . ?
C28 C27 H27 108.3(13) . . ?
C28 C27 C30 111.3(2) . . ?
C30 C27 C26 107.5(2) . . ?
C30 C27 H27 109.3(13) . . ?
C27 C28 H28A 111.9(17) . . ?
C27 C28 H28B 110.0(17) . . ?
C27 C28 H28C 109.1(17) . . ?
H28A C28 H28B 104(2) . . ?
H28A C28 H28C 113(2) . . ?
H28B C28 H28C 109(2) . . ?
C22 C29 H29A 109.5(17) . . ?
C22 C29 H29B 111.9(18) . . ?
C22 C29 H29C 107.8(18) . . ?
H29A C29 H29B 112(2) . . ?
H29A C29 H29C 107(2) . . ?
H29B C29 H29C 108(2) . . ?
C27 C30 H30A 108.9(17) . . ?
C27 C30 H30B 109.6(18) . . ?
C27 C30 H30C 111.2(17) . . ?
H30A C30 H30B 108(2) . . ?
H30A C30 H30C 110(2) . . ?
H30B C30 H30C 109(2) . . ?

loop_
_geom_bond_atom_site_label_1
_geom_bond_atom_site_label_2
_geom_bond_distance
_geom_bond_site_symmetry_2
_geom_bond_publ_flag
Al1 N1 1.8353(14) . ?
Al1 N2 1.8169(16) . ?
Al1 N3 1.8630(15) . ?
Al1 N4 1.8756(15) . ?
N1 C1 1.402(2) . ?
N1 C11 1.458(2) . ?
N2 C2 1.404(2) . ?
N2 C8 1.460(2) . ?
N3 C14 1.350(2) . ?
N3 C26 1.471(2) . ?
N4 C15 1.346(2) . ?
N4 C21 1.474(2) . ?
C1 C2 1.493(2) . ?
C1 C7 1.358(2) . ?
C2 C3 1.358(3) . ?
C3 H3 0.98(2) . ?
C3 C4 1.469(3) . ?
C4 H4 0.95(2) . ?
C4 C5 1.361(3) . ?
C5 H5 0.97(3) . ?
C5 C6 1.397(3) . ?
C6 H6A 1.09(2) . ?
C6 H6B 1.03(2) . ?
C6 C7 1.489(3) . ?
C7 H7 0.98(2) . ?
C8 H8A 1.02(2) . ?
C8 H8B 1.02(2) . ?
C8 C9 1.530(3) . ?
C9 H9 1.01(2) . ?
C9 C10 1.521(3) . ?
C9 C24 1.514(3) . ?
C10 H10A 1.02(3) . ?
C10 H10B 1.03(3) . ?
C10 H10C 1.02(3) . ?
C11 H11A 1.02(2) . ?
C11 H11B 1.02(2) . ?
C11 C12 1.527(2) . ?
C12 H12 1.00(2) . ?
C12 C13 1.521(3) . ?
C12 C25 1.524(3) . ?
C13 H13A 1.01(3) . ?
C13 H13B 1.03(3) . ?
C13 H13C 1.01(3) . ?
C14 C15 1.484(2) . ?
C14 C20 1.403(2) . ?
C15 C16 1.409(3) . ?
C16 H16 0.94(2) . ?
C16 C17 1.383(3) . ?
C17 H17 0.95(2) . ?
C17 C18 1.381(3) . ?
C18 H18 0.96(2) . ?
C18 C19 1.383(3) . ?
C19 H19 0.98(2) . ?
C19 C20 1.389(3) . ?
C20 H20 0.97(2) . ?
C21 H21A 0.96(2) . ?
C21 H21B 1.03(2) . ?
C21 C22 1.514(3) . ?
C22 H22 1.03(2) . ?
C22 C23 1.505(4) . ?
C22 C29 1.528(3) . ?
C23 H23A 1.02(3) . ?
C23 H23B 0.97(4) . ?
C23 H23C 1.04(4) . ?
C24 H24A 0.99(3) . ?
C24 H24B 1.00(3) . ?
C24 H24C 1.02(3) . ?
C25 H25A 1.04(3) . ?
C25 H25B 1.02(3) . ?
C25 H25C 1.03(3) . ?
C26 H26A 1.01(2) . ?
C26 H26B 0.98(2) . ?
C26 C27 1.531(3) . ?
C27 H27 1.01(2) . ?
C27 C28 1.514(3) . ?
C27 C30 1.529(3) . ?
C28 H28A 1.02(3) . ?
C28 H28B 1.01(3) . ?
C28 H28C 1.03(3) . ?
C29 H29A 1.06(3) . ?
C29 H29B 1.01(3) . ?
C29 H29C 0.99(3) . ?
C30 H30A 1.03(3) . ?
C30 H30B 1.00(3) . ?
C30 H30C 1.06(3) . ?

loop_
_geom_torsion_atom_site_label_1
_geom_torsion_atom_site_label_2
_geom_torsion_atom_site_label_3
_geom_torsion_atom_site_label_4
_geom_torsion
_geom_torsion_site_symmetry_1
_geom_torsion_site_symmetry_2
_geom_torsion_site_symmetry_3
_geom_torsion_site_symmetry_4
_geom_torsion_publ_flag
Al1 N1 C1 C2 -22.87(17) . . . . ?
Al1 N1 C1 C7 153.07(15) . . . . ?
Al1 N1 C11 C12 39.8(2) . . . . ?
Al1 N2 C2 C1 -19.29(17) . . . . ?
Al1 N2 C2 C3 154.43(16) . . . . ?
Al1 N2 C8 C9 127.91(16) . . . . ?
Al1 N3 C14 C15 7.64(18) . . . . ?
Al1 N3 C14 C20 -169.72(14) . . . . ?
Al1 N3 C26 C27 -115.48(16) . . . . ?
Al1 N4 C15 C14 0.58(18) . . . . ?
Al1 N4 C15 C16 -177.40(14) . . . . ?
Al1 N4 C21 C22 -67.7(2) . . . . ?
N1 Al1 N2 C2 5.60(12) . . . . ?
N1 Al1 N2 C8 170.47(16) . . . . ?
N1 Al1 N3 C14 118.37(13) . . . . ?
N1 Al1 N3 C26 -55.71(17) . . . . ?
N1 Al1 N4 C15 -120.47(12) . . . . ?
N1 Al1 N4 C21 59.40(16) . . . . ?
N1 C1 C2 N2 28.2(2) . . . . ?
N1 C1 C2 C3 -145.66(18) . . . . ?
N1 C1 C7 C6 -176.69(17) . . . . ?
N1 C11 C12 C13 70.0(2) . . . . ?
N1 C11 C12 C25 -167.10(17) . . . . ?
N2 Al1 N1 C1 10.18(12) . . . . ?
N2 Al1 N1 C11 167.06(15) . . . . ?
N2 Al1 N3 C14 -128.40(12) . . . . ?
N2 Al1 N3 C26 57.53(17) . . . . ?
N2 Al1 N4 C15 126.99(12) . . . . ?
N2 Al1 N4 C21 -53.14(16) . . . . ?
N2 C2 C3 C4 -174.39(18) . . . . ?
N2 C8 C9 C10 -178.86(17) . . . . ?
N2 C8 C9 C24 -55.8(2) . . . . ?
N3 Al1 N1 C1 138.85(11) . . . . ?
N3 Al1 N1 C11 -64.26(17) . . . . ?
N3 Al1 N2 C2 -122.17(12) . . . . ?
N3 Al1 N2 C8 42.71(18) . . . . ?
N3 Al1 N4 C15 2.84(13) . . . . ?
N3 Al1 N4 C21 -177.30(15) . . . . ?
N3 C14 C15 N4 -5.3(2) . . . . ?
N3 C14 C15 C16 172.65(17) . . . . ?
N3 C14 C20 C19 -177.6(2) . . . . ?
N3 C26 C27 C28 48.2(3) . . . . ?
N3 C26 C27 C30 171.13(18) . . . . ?
N4 Al1 N1 C1 -116.63(12) . . . . ?
N4 Al1 N1 C11 40.25(18) . . . . ?
N4 Al1 N2 C2 133.91(11) . . . . ?
N4 Al1 N2 C8 -61.22(17) . . . . ?
N4 Al1 N3 C14 -6.00(13) . . . . ?
N4 Al1 N3 C26 179.92(16) . . . . ?
N4 C15 C16 C17 -177.1(2) . . . . ?
N4 C21 C22 C23 -61.4(3) . . . . ?
N4 C21 C22 C29 175.64(19) . . . . ?
C1 N1 C11 C12 -164.81(15) . . . . ?
C1 C2 C3 C4 -1.4(3) . . . . ?
C2 N2 C8 C9 -68.3(2) . . . . ?
C2 C1 C7 C6 -1.2(3) . . . . ?
C2 C3 C4 C5 -47.3(3) . . . . ?
C3 C4 C5 C6 22.4(4) . . . . ?
C4 C5 C6 C7 41.3(4) . . . . ?
C5 C6 C7 C1 -54.8(3) . . . . ?
C7 C1 C2 N2 -147.89(17) . . . . ?
C7 C1 C2 C3 38.3(3) . . . . ?
C8 N2 C2 C1 173.94(15) . . . . ?
C8 N2 C2 C3 -12.3(3) . . . . ?
C11 N1 C1 C2 176.74(14) . . . . ?
C11 N1 C1 C7 -7.3(3) . . . . ?
C14 N3 C26 C27 70.9(2) . . . . ?
C14 C15 C16 C17 5.2(3) . . . . ?
C15 N4 C21 C22 112.1(2) . . . . ?
C15 C14 C20 C19 5.4(3) . . . . ?
C15 C16 C17 C18 3.0(4) . . . . ?
C16 C17 C18 C19 -2.8(4) . . . . ?
C17 C18 C19 C20 -3.3(4) . . . . ?
C18 C19 C20 C14 3.0(4) . . . . ?
C20 C14 C15 N4 171.95(17) . . . . ?
C20 C14 C15 C16 -10.1(3) . . . . ?
C21 N4 C15 C14 -179.29(16) . . . . ?
C21 N4 C15 C16 2.7(3) . . . . ?
C26 N3 C14 C15 -178.17(16) . . . . ?
C26 N3 C14 C20 4.5(3) . . . . ?
